data_7039099
loop_
_publ_author_name
'Hartmann, Nathaniel J.'
'Wu, Guang'
'Hayton, Trevor W.'

_publ_section_title
;
 Activation of CS2 by a &quot;masked&quot; terminal nickel sulfide.
;
_journal_issue 37
_journal_name_full 'Dalton transactions (Cambridge, England : 2003)'
_journal_page_first 14508
_journal_page_last 14510
_journal_paper_doi 10.1039/c6dt00885b
_journal_volume 45
_journal_year 2016
_chemical_formula_moiety 'C37 H53 N2 Ni S5, C18 H36 K N2 O6, C4 H10 O'
_chemical_formula_sum 'C59 H99 K N4 Ni O7 S5'
_chemical_formula_weight 1234.53
_chemical_name_systematic
'(trithiocarbonate-\k2-S,S)- (k2-S,S (N,N'-bis(2,6-di-isopropylphenyl)-2,2,6,6-tetramethylheptane-3,5-di-iminato-4-dithiocarbalato)-(4,7,13,16,21,24-Hexaoxa-1,10-diazabicyclo[8.8.8]hexacosane)-nickel(II)-potassium'
_space_group_crystal_system monoclinic
_space_group_IT_number 14
_space_group_name_Hall '-P 2ybc'
_space_group_name_H-M_alt 'P 1 21/c 1'
_symmetry_space_group_name_Hall '-P 2ybc'
_symmetry_space_group_name_H-M 'P 1 21/c 1'
_atom_sites_solution_hydrogens geom
_audit_creation_method SHELXL-2014/7
_audit_update_record
;
2016-04-07 deposited with the CCDC.
2016-04-26 downloaded from the CCDC.
;
_cell_angle_alpha 90
_cell_angle_beta 90.816(4)
_cell_angle_gamma 90
_cell_formula_units_Z 4
_cell_length_a 20.3006(12)
_cell_length_b 18.4498(14)
_cell_length_c 17.4145(12)
_cell_measurement_reflns_used 3337
_cell_measurement_temperature 100(2)
_cell_measurement_theta_max 33.2
_cell_measurement_theta_min 17.1
_cell_volume 6521.8(8)
_computing_data_collection 'BRUKER APEXII v2014.11-0'
_computing_molecular_graphics 'ShelXL (Sheldrick, 2014)'
_computing_publication_material 'ShelXL (Sheldrick, 2014)'
_computing_structure_refinement 'ShelXL (Sheldrick, 2014)'
_diffrn_ambient_temperature 100(2)
_diffrn_measured_fraction_theta_full 0.999
_diffrn_measured_fraction_theta_max 0.991
_diffrn_measurement_device_type 'Bruker Kappa II'
_diffrn_measurement_method 'Omega Scan'
_diffrn_radiation_type MoK\a
_diffrn_radiation_wavelength 0.71073
_diffrn_reflns_av_R_equivalents 0.1144
_diffrn_reflns_av_unetI/netI 0.1838
_diffrn_reflns_Laue_measured_fraction_full 0.999
_diffrn_reflns_Laue_measured_fraction_max 0.991
_diffrn_reflns_limit_h_max 25
_diffrn_reflns_limit_h_min -25
_diffrn_reflns_limit_k_max 21
_diffrn_reflns_limit_k_min -23
_diffrn_reflns_limit_l_max 21
_diffrn_reflns_limit_l_min -12
_diffrn_reflns_number 27276
_diffrn_reflns_point_group_measured_fraction_full 0.999
_diffrn_reflns_point_group_measured_fraction_max 0.991
_diffrn_reflns_theta_full 25.242
_diffrn_reflns_theta_max 26.532
_diffrn_reflns_theta_min 1.003
_exptl_absorpt_coefficient_mu 0.572
_exptl_absorpt_correction_T_max 0.7454
_exptl_absorpt_correction_T_min 0.5595
_exptl_absorpt_correction_type multi-scan
_exptl_absorpt_process_details sadabs
_exptl_crystal_colour Purple
_exptl_crystal_density_diffrn 1.257
_exptl_crystal_description Needle
_exptl_crystal_F_000 2656
_exptl_crystal_size_max 0.3
_exptl_crystal_size_mid 0.1
_exptl_crystal_size_min 0.05
_refine_diff_density_max 2.299
_refine_diff_density_min -1.076
_refine_diff_density_rms 0.152
_refine_ls_extinction_method none
_refine_ls_goodness_of_fit_ref 1.391
_refine_ls_hydrogen_treatment constr
_refine_ls_matrix_type full
_refine_ls_number_parameters 583
_refine_ls_number_reflns 13438
_refine_ls_number_restraints 140
_refine_ls_restrained_S_all 1.434
_refine_ls_R_factor_all 0.2613
_refine_ls_R_factor_gt 0.1404
_refine_ls_shift/su_max 0.000
_refine_ls_shift/su_mean 0.000
_refine_ls_structure_factor_coef Fsqd
_refine_ls_weighting_details 'w=1/[\s^2^(Fo^2^)+(0.0800P)^2^+20.0000P] where P=(Fo^2^+2Fc^2^)/3'
_refine_ls_weighting_scheme calc
_refine_ls_wR_factor_gt 0.3083
_refine_ls_wR_factor_ref 0.3594
_reflns_Friedel_coverage 0.000
_reflns_number_gt 5927
_reflns_number_total 13438
_reflns_threshold_expression 'I > 2\s(I)'
_cod_data_source_file c6dt00885b2.cif
_cod_data_source_block NH_3_137_a
_cod_depositor_comments 'Adding full bibliography for 7039098--7039099.cif.'
_cod_database_code 7039099
_shelx_shelxl_version_number 2014/7
_shelx_space_group_comment
;
The symmetry employed for this shelxl refinement is uniquely defined
by the following loop, which should always be used as a source of
symmetry information in preference to the above space-group names.
They are only intended as comments.
;

loop_
_space_group_symop_operation_xyz
'x, y, z'
'-x, y+1/2, -z+1/2'
'-x, -y, -z'
'x, -y-1/2, z-1/2'

loop_
_atom_site_label
_atom_site_type_symbol
_atom_site_fract_x
_atom_site_fract_y
_atom_site_fract_z
_atom_site_U_iso_or_equiv
_atom_site_adp_type
_atom_site_occupancy
_atom_site_site_symmetry_order
_atom_site_calc_flag
_atom_site_refinement_flags_posn
_atom_site_refinement_flags_adp
_atom_site_refinement_flags_occupancy
_atom_site_disorder_assembly
_atom_site_disorder_group
C1 C 0.4427(5) 0.5954(6) 0.7122(6) 0.048(3) Uani 1 1 d . . . . .
C2 C 0.2476(4) 0.7214(5) 0.5478(5) 0.029(2) Uani 1 1 d . . . . .
C3 C 0.1945(4) 0.7584(5) 0.4972(5) 0.026(2) Uani 1 1 d . . . . .
H3 H 0.2143 0.7646 0.4453 0.031 Uiso 1 1 calc R U . . .
C4 C 0.1834(4) 0.8353(5) 0.5288(5) 0.028(2) Uani 1 1 d . . . . .
C5 C 0.1432(6) 0.8827(6) 0.4027(6) 0.053(3) Uani 1 1 d . . . . .
H5A H 0.1527 0.8353 0.3800 0.079 Uiso 1 1 calc R U . . .
H5B H 0.1480 0.9205 0.3637 0.079 Uiso 1 1 calc R U . . .
H5C H 0.0981 0.8831 0.4219 0.079 Uiso 1 1 calc R U . . .
C6 C 0.1915(5) 0.8970(5) 0.4693(5) 0.036(2) Uani 1 1 d . . . . .
C7 C 0.2628(6) 0.8984(7) 0.4418(7) 0.064(4) Uani 1 1 d . . . . .
H7A H 0.2927 0.9036 0.4861 0.096 Uiso 1 1 calc R U . . .
H7B H 0.2687 0.9394 0.4067 0.096 Uiso 1 1 calc R U . . .
H7C H 0.2725 0.8531 0.4149 0.096 Uiso 1 1 calc R U . . .
C9 C 0.1705(4) 0.9023(5) 0.6477(5) 0.030(2) Uani 1 1 d . . . . .
C10 C 0.1100(5) 0.9350(5) 0.6633(5) 0.032(2) Uani 1 1 d . . . . .
C11 C 0.0472(5) 0.9034(5) 0.6290(5) 0.037(2) Uani 1 1 d . . . . .
H11 H 0.0572 0.8871 0.5756 0.044 Uiso 1 1 calc R U . . .
C12 C 0.0257(5) 0.8374(6) 0.6739(6) 0.051(3) Uani 1 1 d . . . . .
H12A H 0.0111 0.8524 0.7249 0.076 Uiso 1 1 calc R U . . .
H12B H 0.0628 0.8036 0.6793 0.076 Uiso 1 1 calc R U . . .
H12C H -0.0107 0.8133 0.6465 0.076 Uiso 1 1 calc R U . . .
C13 C -0.0103(6) 0.9582(7) 0.6236(8) 0.072(4) Uani 1 1 d . . . . .
H13A H -0.0477 0.9358 0.5965 0.109 Uiso 1 1 calc R U . . .
H13B H 0.0040 1.0013 0.5954 0.109 Uiso 1 1 calc R U . . .
H13C H -0.0235 0.9722 0.6754 0.109 Uiso 1 1 calc R U . . .
C14 C 0.1093(5) 0.9955(6) 0.7114(5) 0.043(3) Uani 1 1 d . . . . .
H14 H 0.0686 1.0188 0.7220 0.052 Uiso 1 1 calc R U . . .
C15 C 0.1670(6) 1.0221(6) 0.7440(6) 0.053(3) Uani 1 1 d . . . . .
H15 H 0.1662 1.0646 0.7748 0.064 Uiso 1 1 calc R U . . .
C16 C 0.2261(6) 0.9866(7) 0.7317(6) 0.062(4) Uani 1 1 d . . . . .
H16 H 0.2652 1.0035 0.7564 0.074 Uiso 1 1 calc R U . . .
C17 C 0.2291(5) 0.9265(6) 0.6836(6) 0.041(3) Uani 1 1 d . . . . .
C18 C 0.2939(5) 0.8869(8) 0.6727(7) 0.060(4) Uani 1 1 d . . . . .
H18 H 0.2906 0.8591 0.6235 0.073 Uiso 1 1 calc R U . . .
C19 C 0.3537(7) 0.9368(12) 0.6677(14) 0.156(10) Uani 1 1 d . . . . .
H19A H 0.3467 0.9719 0.6262 0.234 Uiso 1 1 calc R U . . .
H19B H 0.3931 0.9078 0.6573 0.234 Uiso 1 1 calc R U . . .
H19C H 0.3598 0.9626 0.7165 0.234 Uiso 1 1 calc R U . . .
C20 C 0.3053(7) 0.8336(10) 0.7363(8) 0.098(6) Uani 1 1 d . . . . .
H20A H 0.3102 0.8595 0.7852 0.147 Uiso 1 1 calc R U . . .
H20B H 0.3455 0.8059 0.7265 0.147 Uiso 1 1 calc R U . . .
H20C H 0.2677 0.8004 0.7390 0.147 Uiso 1 1 calc R U . . .
C21 C 0.1328(4) 0.7098(5) 0.4853(5) 0.026(2) Uani 1 1 d . . . . .
C22 C 0.1391(4) 0.6526(5) 0.4195(5) 0.030(2) Uani 1 1 d . . . . .
C23 C 0.0800(5) 0.6029(6) 0.4116(6) 0.050(3) Uani 1 1 d . . . . .
H23A H 0.0411 0.6315 0.3972 0.075 Uiso 1 1 calc R U . . .
H23B H 0.0724 0.5785 0.4606 0.075 Uiso 1 1 calc R U . . .
H23C H 0.0884 0.5666 0.3718 0.075 Uiso 1 1 calc R U . . .
C24 C 0.1486(6) 0.6902(7) 0.3432(6) 0.059(3) Uani 1 1 d . . . . .
H24A H 0.1867 0.7228 0.3469 0.089 Uiso 1 1 calc R U . . .
H24B H 0.1091 0.7183 0.3301 0.089 Uiso 1 1 calc R U . . .
H24C H 0.1563 0.6539 0.3032 0.089 Uiso 1 1 calc R U . . .
C25 C 0.1989(5) 0.6021(7) 0.4357(7) 0.066(4) Uani 1 1 d . . . . .
H25A H 0.2003 0.5641 0.3964 0.099 Uiso 1 1 calc R U . . .
H25B H 0.1944 0.5799 0.4865 0.099 Uiso 1 1 calc R U . . .
H25C H 0.2396 0.6306 0.4344 0.099 Uiso 1 1 calc R U . . .
C26 C 0.0214(4) 0.6896(5) 0.5288(5) 0.032(2) Uani 1 1 d . . . . .
C27 C -0.0340(5) 0.7210(6) 0.4923(6) 0.042(3) Uani 1 1 d . . . . .
C28 C -0.0952(5) 0.6876(8) 0.5038(7) 0.061(3) Uani 1 1 d . . . . .
H28 H -0.1330 0.7070 0.4782 0.073 Uiso 1 1 calc R U . . .
C29 C -0.1028(6) 0.6294(8) 0.5494(8) 0.071(4) Uani 1 1 d . . . . .
H29 H -0.1450 0.6080 0.5551 0.085 Uiso 1 1 calc R U . . .
C30 C -0.0473(5) 0.6003(6) 0.5890(7) 0.052(3) Uani 1 1 d . . . . .
H30 H -0.0525 0.5599 0.6222 0.062 Uiso 1 1 calc R U . . .
C31 C 0.0140(5) 0.6300(6) 0.5796(6) 0.041(3) Uani 1 1 d . . . . .
C32 C 0.0725(5) 0.5965(5) 0.6229(5) 0.039(2) Uani 1 1 d . . . . .
H32 H 0.1134 0.6124 0.5963 0.046 Uiso 1 1 calc R U . . .
C33 C 0.0766(6) 0.6252(7) 0.7045(6) 0.059(3) Uani 1 1 d . . . . .
H33A H 0.0839 0.6777 0.7034 0.088 Uiso 1 1 calc R U . . .
H33B H 0.1132 0.6017 0.7320 0.088 Uiso 1 1 calc R U . . .
H33C H 0.0353 0.6148 0.7308 0.088 Uiso 1 1 calc R U . . .
C34 C 0.0720(6) 0.5133(6) 0.6228(7) 0.061(3) Uani 1 1 d . . . . .
H34A H 0.1094 0.4953 0.6535 0.092 Uiso 1 1 calc R U . . .
H34B H 0.0756 0.4956 0.5699 0.092 Uiso 1 1 calc R U . . .
H34C H 0.0308 0.4958 0.6448 0.092 Uiso 1 1 calc R U . . .
C35 C -0.0276(5) 0.7846(9) 0.4398(9) 0.083(5) Uani 1 1 d . . . . .
H35 H 0.0181 0.8043 0.4456 0.100 Uiso 1 1 calc R U . . .
C36 C -0.0385(11) 0.7641(13) 0.3568(11) 0.172(12) Uani 1 1 d . . . . .
H36A H -0.0025 0.7833 0.3260 0.258 Uiso 1 1 calc R U . . .
H36B H -0.0804 0.7845 0.3384 0.258 Uiso 1 1 calc R U . . .
H36C H -0.0398 0.7112 0.3521 0.258 Uiso 1 1 calc R U . . .
C37 C -0.0748(9) 0.8439(7) 0.4563(8) 0.088(5) Uani 1 1 d . . . . .
H37A H -0.1190 0.8298 0.4388 0.132 Uiso 1 1 calc R U . . .
H37B H -0.0612 0.8880 0.4294 0.132 Uiso 1 1 calc R U . . .
H37C H -0.0751 0.8531 0.5118 0.132 Uiso 1 1 calc R U . . .
C61 C 0.6446(11) 0.5431(9) 0.5724(10) 0.139(8) Uiso 1 1 d D . . . .
H61A H 0.5988 0.5265 0.5795 0.167 Uiso 1 1 calc R U . . .
H61B H 0.6727 0.4993 0.5754 0.167 Uiso 1 1 calc R U . . .
C62 C 0.6615(10) 0.5870(9) 0.6391(10) 0.134(7) Uiso 1 1 d D . . . .
H62A H 0.6509 0.5598 0.6863 0.161 Uiso 1 1 calc R U . . .
H62B H 0.7095 0.5966 0.6397 0.161 Uiso 1 1 calc R U . . .
C63 C 0.6358(9) 0.6903(9) 0.7075(9) 0.113(6) Uiso 1 1 d D . . . .
H63A H 0.6282 0.6583 0.7521 0.135 Uiso 1 1 calc R U . . .
H63B H 0.6816 0.7085 0.7119 0.135 Uiso 1 1 calc R U . . .
C64 C 0.5941(8) 0.7483(8) 0.7127(10) 0.106(5) Uiso 1 1 d D . . . .
H64A H 0.6045 0.7746 0.7609 0.127 Uiso 1 1 calc R U . . .
H64B H 0.5485 0.7298 0.7165 0.127 Uiso 1 1 calc R U . . .
C65 C 0.5507(12) 0.8497(14) 0.6548(14) 0.207(13) Uiso 1 1 d D . . . .
H65A H 0.5569 0.8792 0.7017 0.249 Uiso 1 1 calc R U . . .
H65B H 0.5060 0.8281 0.6557 0.249 Uiso 1 1 calc R U . . .
C66 C 0.5571(12) 0.8942(10) 0.5885(12) 0.148(9) Uiso 1 1 d D . . . .
H66A H 0.6038 0.9097 0.5882 0.178 Uiso 1 1 calc R U . . .
H66B H 0.5310 0.9383 0.5990 0.178 Uiso 1 1 calc R U . . .
C71 C 0.6090(11) 0.5419(13) 0.4239(14) 0.222(14) Uiso 1 1 d D . . . .
H71A H 0.6281 0.5607 0.3759 0.267 Uiso 1 1 calc R U . . .
H71B H 0.6129 0.4885 0.4230 0.267 Uiso 1 1 calc R U . . .
C72 C 0.5396(9) 0.5612(10) 0.4254(13) 0.148(8) Uiso 1 1 d D . . . .
H72A H 0.5142 0.5289 0.3905 0.177 Uiso 1 1 calc R U . . .
H72B H 0.5226 0.5550 0.4780 0.177 Uiso 1 1 calc R U . . .
C73 C 0.4605(8) 0.6286(9) 0.3983(12) 0.129(7) Uiso 1 1 d D . . . .
H73A H 0.4431 0.5970 0.3568 0.155 Uiso 1 1 calc R U . . .
H73B H 0.4393 0.6167 0.4476 0.155 Uiso 1 1 calc R U . . .
C74 C 0.4566(8) 0.7016(7) 0.3802(8) 0.090(5) Uiso 1 1 d D . . . .
H74A H 0.4108 0.7106 0.3625 0.108 Uiso 1 1 calc R U . . .
H74B H 0.4850 0.7091 0.3352 0.108 Uiso 1 1 calc R U . . .
C75 C 0.4561(12) 0.8251(9) 0.4185(11) 0.158(9) Uiso 1 1 d D . . . .
H75A H 0.4086 0.8279 0.4053 0.190 Uiso 1 1 calc R U . . .
H75B H 0.4814 0.8432 0.3742 0.190 Uiso 1 1 calc R U . . .
C76 C 0.4706(7) 0.8688(7) 0.4862(8) 0.076(4) Uiso 1 1 d D . . . .
H76A H 0.4461 0.8483 0.5299 0.091 Uiso 1 1 calc R U . . .
H76B H 0.4535 0.9183 0.4770 0.091 Uiso 1 1 calc R U . . .
C81 C 0.7183(8) 0.5814(8) 0.4622(10) 0.113(6) Uiso 1 1 d D . . . .
H81A H 0.7464 0.5883 0.5085 0.136 Uiso 1 1 calc R U . . .
H81B H 0.7318 0.5348 0.4391 0.136 Uiso 1 1 calc R U . . .
C82 C 0.7366(9) 0.6360(8) 0.4100(9) 0.113(6) Uiso 1 1 d D . . . .
H82A H 0.7837 0.6303 0.3971 0.136 Uiso 1 1 calc R U . . .
H82B H 0.7102 0.6311 0.3620 0.136 Uiso 1 1 calc R U . . .
C83 C 0.7416(8) 0.7589(7) 0.3894(9) 0.096(5) Uiso 1 1 d D . . . .
H83A H 0.7874 0.7520 0.3720 0.115 Uiso 1 1 calc R U . . .
H83B H 0.7122 0.7540 0.3438 0.115 Uiso 1 1 calc R U . . .
C84 C 0.7356(7) 0.8285(8) 0.4178(11) 0.109(6) Uiso 1 1 d D . . . .
H84A H 0.7511 0.8646 0.3800 0.131 Uiso 1 1 calc R U . . .
H84B H 0.7612 0.8343 0.4662 0.131 Uiso 1 1 calc R U . . .
C85 C 0.6574(10) 0.9011(10) 0.4658(13) 0.156(9) Uiso 1 1 d D . . . .
H85A H 0.6841 0.9387 0.4402 0.187 Uiso 1 1 calc R U . . .
H85B H 0.6716 0.8982 0.5203 0.187 Uiso 1 1 calc R U . . .
C86 C 0.5867(10) 0.9193(11) 0.4599(15) 0.187(11) Uiso 1 1 d D . . . .
H86A H 0.5725 0.9141 0.4056 0.224 Uiso 1 1 calc R U . . .
H86B H 0.5812 0.9709 0.4740 0.224 Uiso 1 1 calc R U . . .
C91 C 0.2828(17) 0.4224(17) 0.809(2) 0.136(10) Uiso 0.562(10) 1 d D . P A 1
H91A H 0.3132 0.3945 0.7772 0.204 Uiso 0.562(10) 1 calc R U P A 1
H91B H 0.3079 0.4500 0.8474 0.204 Uiso 0.562(10) 1 calc R U P A 1
H91C H 0.2575 0.4558 0.7762 0.204 Uiso 0.562(10) 1 calc R U P A 1
C92 C 0.2413(16) 0.3767(16) 0.8444(13) 0.100(7) Uiso 0.562(10) 1 d D . P A 1
H92A H 0.2051 0.4052 0.8670 0.120 Uiso 0.562(10) 1 calc R U P A 1
H92B H 0.2653 0.3524 0.8871 0.120 Uiso 0.562(10) 1 calc R U P A 1
O7 O 0.2152(11) 0.3260(10) 0.7979(13) 0.119(6) Uiso 0.562(10) 1 d D . P A 1
C93 C 0.1861(13) 0.2719(14) 0.8360(13) 0.084(7) Uiso 0.562(10) 1 d D . P A 1
H93A H 0.2204 0.2442 0.8644 0.101 Uiso 0.562(10) 1 calc R U P A 1
H93B H 0.1561 0.2931 0.8743 0.101 Uiso 0.562(10) 1 calc R U P A 1
C94 C 0.152(2) 0.2258(19) 0.791(2) 0.171(14) Uiso 0.562(10) 1 d D . P A 1
H94A H 0.1199 0.2530 0.7596 0.257 Uiso 0.562(10) 1 calc R U P A 1
H94B H 0.1279 0.1913 0.8236 0.257 Uiso 0.562(10) 1 calc R U P A 1
H94C H 0.1818 0.1993 0.7579 0.257 Uiso 0.562(10) 1 calc R U P A 1
C91B C 0.223(2) 0.466(2) 0.743(2) 0.136(10) Uiso 0.438(10) 1 d D . P A 2
H91D H 0.2582 0.4374 0.7200 0.204 Uiso 0.438(10) 1 calc R U P A 2
H91E H 0.2432 0.5061 0.7731 0.204 Uiso 0.438(10) 1 calc R U P A 2
H91F H 0.1945 0.4864 0.7031 0.204 Uiso 0.438(10) 1 calc R U P A 2
C92B C 0.1886(19) 0.4251(16) 0.7893(18) 0.100(7) Uiso 0.438(10) 1 d D . P A 2
H92C H 0.1511 0.4542 0.8081 0.120 Uiso 0.438(10) 1 calc R U P A 2
H92D H 0.2166 0.4128 0.8345 0.120 Uiso 0.438(10) 1 calc R U P A 2
O7B O 0.1646(14) 0.3635(13) 0.7602(14) 0.119(6) Uiso 0.438(10) 1 d D . P A 2
C93B C 0.1679(18) 0.3081(15) 0.8104(18) 0.084(7) Uiso 0.438(10) 1 d D . P A 2
H93C H 0.1227 0.2955 0.8265 0.101 Uiso 0.438(10) 1 calc R U P A 2
H93D H 0.1866 0.2653 0.7844 0.101 Uiso 0.438(10) 1 calc R U P A 2
C94B C 0.205(3) 0.323(3) 0.874(2) 0.171(14) Uiso 0.438(10) 1 d D . P A 2
H94D H 0.2351 0.3631 0.8624 0.257 Uiso 0.438(10) 1 calc R U P A 2
H94E H 0.2304 0.2801 0.8885 0.257 Uiso 0.438(10) 1 calc R U P A 2
H94F H 0.1761 0.3371 0.9159 0.257 Uiso 0.438(10) 1 calc R U P A 2
K1 K 0.59793(12) 0.72423(14) 0.51050(14) 0.0558(7) Uani 1 1 d D . . . .
N1 N 0.0840(3) 0.7244(4) 0.5260(4) 0.0255(16) Uani 1 1 d . . . . .
N2 N 0.1741(3) 0.8392(4) 0.6007(4) 0.0251(16) Uani 1 1 d . . . . .
N3 N 0.5411(7) 0.8744(8) 0.5091(11) 0.150(7) Uani 1 1 d D . . . .
N4 N 0.6486(5) 0.5704(8) 0.4906(9) 0.147(8) Uani 1 1 d D . . . .
Ni1 Ni 0.34400(6) 0.66297(7) 0.63174(7) 0.0364(4) Uani 1 1 d . . . . .
O1 O 0.6304(5) 0.6476(5) 0.6392(5) 0.099(3) Uiso 1 1 d D . . . .
O2 O 0.5964(7) 0.7966(6) 0.6529(7) 0.142(5) Uiso 1 1 d D . . . .
O3 O 0.5323(6) 0.6284(6) 0.4036(7) 0.118(4) Uiso 1 1 d D . . . .
O4 O 0.4727(5) 0.7582(5) 0.4341(6) 0.095(3) Uiso 1 1 d D . . . .
O5 O 0.7266(4) 0.7032(4) 0.4412(5) 0.067(2) Uiso 1 1 d D . . . .
O6 O 0.6653(5) 0.8369(5) 0.4312(7) 0.114(4) Uiso 1 1 d D . . . .
S1 S 0.50293(19) 0.5508(2) 0.7572(2) 0.0793(12) Uani 1 1 d . . . . .
S2 S 0.45034(12) 0.64589(15) 0.62966(17) 0.0485(7) Uani 1 1 d . . . . .
S3 S 0.36083(16) 0.60050(19) 0.73570(17) 0.0618(9) Uani 1 1 d . . . . .
S4 S 0.32776(11) 0.72800(16) 0.52568(16) 0.0449(7) Uani 1 1 d . . . . .
S5 S 0.23481(12) 0.67577(14) 0.62855(14) 0.0374(6) Uani 1 1 d . . . . .
C8 C 0.1761(6) 0.9735(5) 0.5005(6) 0.048(3) Uani 1 1 d . . . . .
H8A H 0.1820 1.0094 0.4596 0.072 Uiso 1 1 calc R U . . .
H8B H 0.2061 0.9847 0.5435 0.072 Uiso 1 1 calc R U . . .
H8C H 0.1305 0.9751 0.5181 0.072 Uiso 1 1 calc R U . . .

loop_
_atom_site_aniso_label
_atom_site_aniso_U_11
_atom_site_aniso_U_22
_atom_site_aniso_U_33
_atom_site_aniso_U_23
_atom_site_aniso_U_13
_atom_site_aniso_U_12
C1 0.055(7) 0.051(7) 0.037(6) -0.006(5) 0.002(5) 0.020(5)
C2 0.023(4) 0.036(5) 0.028(5) 0.004(4) -0.011(4) -0.003(4)
C3 0.023(4) 0.038(5) 0.016(4) 0.000(4) -0.003(4) -0.003(4)
C4 0.023(4) 0.040(5) 0.020(5) 0.010(4) 0.001(4) -0.003(4)
C5 0.082(9) 0.045(7) 0.029(6) 0.006(5) -0.011(6) 0.015(6)
C6 0.046(6) 0.037(6) 0.024(5) 0.008(4) -0.001(4) -0.008(5)
C7 0.064(8) 0.068(8) 0.061(8) 0.027(7) 0.032(7) -0.006(6)
C9 0.032(5) 0.037(5) 0.022(5) -0.002(4) -0.001(4) -0.006(4)
C10 0.040(5) 0.028(5) 0.029(5) -0.002(4) -0.001(4) 0.002(4)
C11 0.032(5) 0.052(6) 0.026(5) -0.010(5) -0.003(4) 0.010(5)
C12 0.039(6) 0.072(8) 0.042(6) -0.013(6) -0.001(5) -0.021(6)
C13 0.047(7) 0.078(9) 0.092(10) -0.031(8) -0.026(7) 0.026(7)
C14 0.053(7) 0.052(7) 0.026(5) -0.001(5) 0.003(5) 0.005(5)
C15 0.069(8) 0.055(7) 0.034(6) -0.011(5) -0.006(6) -0.014(6)
C16 0.063(8) 0.085(9) 0.037(7) -0.022(6) 0.003(6) -0.042(7)
C17 0.035(6) 0.056(7) 0.032(6) -0.009(5) 0.009(5) -0.022(5)
C18 0.027(6) 0.106(10) 0.048(7) -0.035(7) 0.009(5) -0.027(6)
C19 0.035(8) 0.20(2) 0.23(3) -0.035(19) 0.048(12) -0.048(11)
C20 0.071(10) 0.152(15) 0.071(10) -0.036(11) 0.008(8) 0.057(10)
C21 0.016(4) 0.038(5) 0.024(5) -0.001(4) -0.007(4) 0.000(4)
C22 0.022(4) 0.042(6) 0.025(5) -0.008(4) 0.000(4) 0.006(4)
C23 0.045(6) 0.063(7) 0.042(6) -0.030(6) 0.003(5) -0.017(6)
C24 0.070(8) 0.079(8) 0.030(6) -0.029(6) 0.010(6) -0.017(7)
C25 0.046(7) 0.071(8) 0.081(9) -0.049(7) -0.024(6) 0.028(6)
C26 0.023(5) 0.043(6) 0.029(5) -0.001(4) -0.001(4) -0.005(4)
C27 0.027(5) 0.057(7) 0.043(6) 0.005(5) -0.001(5) 0.001(5)
C28 0.022(5) 0.108(11) 0.053(7) 0.003(7) 0.001(5) -0.016(6)
C29 0.029(6) 0.104(11) 0.080(10) -0.014(9) 0.002(6) -0.027(7)
C30 0.040(6) 0.064(8) 0.051(7) 0.000(6) 0.006(5) -0.017(6)
C31 0.027(5) 0.064(7) 0.031(5) -0.007(5) -0.003(4) -0.013(5)
C32 0.038(6) 0.050(6) 0.027(5) 0.010(5) -0.004(4) -0.018(5)
C33 0.075(8) 0.062(8) 0.039(6) -0.005(6) -0.008(6) -0.016(7)
C34 0.061(8) 0.053(8) 0.070(8) -0.014(6) -0.004(7) -0.013(6)
C35 0.013(5) 0.124(13) 0.113(13) 0.049(10) -0.015(7) -0.005(7)
C36 0.19(2) 0.22(2) 0.108(15) 0.072(16) 0.092(15) 0.16(2)
C37 0.137(14) 0.070(9) 0.056(8) -0.013(7) -0.037(9) 0.032(9)
K1 0.0585(16) 0.0588(16) 0.0508(15) 0.0105(13) 0.0208(13) 0.0165(13)
N1 0.018(4) 0.032(4) 0.026(4) 0.001(3) -0.002(3) 0.000(3)
N2 0.018(3) 0.031(4) 0.026(4) 0.001(3) -0.001(3) -0.005(3)
N3 0.126(14) 0.100(11) 0.23(2) 0.045(13) 0.027(14) -0.034(10)
N4 0.030(6) 0.183(15) 0.228(19) -0.148(14) -0.051(9) 0.044(8)
Ni1 0.0302(6) 0.0410(7) 0.0377(7) 0.0013(6) -0.0132(5) 0.0026(6)
S1 0.077(2) 0.105(3) 0.056(2) 0.0228(19) 0.0017(18) 0.056(2)
S2 0.0301(13) 0.0562(18) 0.0587(18) 0.0090(14) -0.0181(13) 0.0030(12)
S3 0.0604(19) 0.080(2) 0.0450(17) 0.0172(16) 0.0083(15) 0.0300(17)
S4 0.0184(11) 0.0651(18) 0.0511(16) 0.0207(14) -0.0054(11) -0.0024(12)
S5 0.0300(12) 0.0463(15) 0.0357(14) 0.0122(12) -0.0044(11) -0.0005(11)
C8 0.067(8) 0.035(6) 0.042(6) 0.012(5) 0.003(6) 0.000(5)

loop_
_atom_type_symbol
_atom_type_description
_atom_type_scat_dispersion_real
_atom_type_scat_dispersion_imag
_atom_type_scat_source
C C 0.0033 0.0016 'International Tables Vol C Tables 4.2.6.8 and 6.1.1.4'
H H 0.0000 0.0000 'International Tables Vol C Tables 4.2.6.8 and 6.1.1.4'
N N 0.0061 0.0033 'International Tables Vol C Tables 4.2.6.8 and 6.1.1.4'
O O 0.0106 0.0060 'International Tables Vol C Tables 4.2.6.8 and 6.1.1.4'
S S 0.1246 0.1234 'International Tables Vol C Tables 4.2.6.8 and 6.1.1.4'
Ni Ni 0.3393 1.1124 'International Tables Vol C Tables 4.2.6.8 and 6.1.1.4'
K K 0.2009 0.2494 'International Tables Vol C Tables 4.2.6.8 and 6.1.1.4'

loop_
_geom_angle_atom_site_label_1
_geom_angle_atom_site_label_2
_geom_angle_atom_site_label_3
_geom_angle
S1 C1 S3 128.4(7)
S1 C1 S2 126.0(7)
S3 C1 S2 105.6(6)
C3 C2 S5 126.2(6)
C3 C2 S4 120.5(6)
S5 C2 S4 113.2(5)
C2 C3 C4 107.9(7)
C2 C3 C21 112.2(7)
C4 C3 C21 117.3(7)
C2 C3 H3 106.2
C4 C3 H3 106.2
C21 C3 H3 106.2
N2 C4 C3 115.4(8)
N2 C4 C6 129.5(8)
C3 C4 C6 114.8(7)
C6 C5 H5A 109.5
C6 C5 H5B 109.5
H5A C5 H5B 109.5
C6 C5 H5C 109.5
H5A C5 H5C 109.5
H5B C5 H5C 109.5
C5 C6 C7 111.3(9)
C5 C6 C8 107.0(8)
C7 C6 C8 106.9(9)
C5 C6 C4 107.9(8)
C7 C6 C4 109.4(8)
C8 C6 C4 114.3(8)
C6 C7 H7A 109.5
C6 C7 H7B 109.5
H7A C7 H7B 109.5
C6 C7 H7C 109.5
H7A C7 H7C 109.5
H7B C7 H7C 109.5
C10 C9 C17 121.1(9)
C10 C9 N2 121.0(8)
C17 C9 N2 117.7(8)
C9 C10 C14 118.5(9)
C9 C10 C11 119.6(8)
C14 C10 C11 121.9(9)
C12 C11 C10 110.7(8)
C12 C11 C13 109.5(9)
C10 C11 C13 113.7(8)
C12 C11 H11 107.6
C10 C11 H11 107.6
C13 C11 H11 107.6
C11 C12 H12A 109.5
C11 C12 H12B 109.5
H12A C12 H12B 109.5
C11 C12 H12C 109.5
H12A C12 H12C 109.5
H12B C12 H12C 109.5
C11 C13 H13A 109.5
C11 C13 H13B 109.5
H13A C13 H13B 109.5
C11 C13 H13C 109.5
H13A C13 H13C 109.5
H13B C13 H13C 109.5
C15 C14 C10 120.8(10)
C15 C14 H14 119.6
C10 C14 H14 119.6
C16 C15 C14 119.9(10)
C16 C15 H15 120.0
C14 C15 H15 120.0
C15 C16 C17 121.0(10)
C15 C16 H16 119.5
C17 C16 H16 119.5
C16 C17 C9 118.5(10)
C16 C17 C18 120.1(10)
C9 C17 C18 121.4(9)
C20 C18 C19 108.9(14)
C20 C18 C17 110.4(9)
C19 C18 C17 114.2(12)
C20 C18 H18 107.7
C19 C18 H18 107.7
C17 C18 H18 107.7
C18 C19 H19A 109.5
C18 C19 H19B 109.5
H19A C19 H19B 109.5
C18 C19 H19C 109.5
H19A C19 H19C 109.5
H19B C19 H19C 109.5
C18 C20 H20A 109.5
C18 C20 H20B 109.5
H20A C20 H20B 109.5
C18 C20 H20C 109.5
H20A C20 H20C 109.5
H20B C20 H20C 109.5
N1 C21 C3 116.2(8)
N1 C21 C22 129.3(8)
C3 C21 C22 114.4(7)
C24 C22 C23 108.0(8)
C24 C22 C25 109.0(9)
C23 C22 C25 105.7(9)
C24 C22 C21 110.2(8)
C23 C22 C21 113.7(7)
C25 C22 C21 110.1(7)
C22 C23 H23A 109.5
C22 C23 H23B 109.5
H23A C23 H23B 109.5
C22 C23 H23C 109.5
H23A C23 H23C 109.5
H23B C23 H23C 109.5
C22 C24 H24A 109.5
C22 C24 H24B 109.5
H24A C24 H24B 109.5
C22 C24 H24C 109.5
H24A C24 H24C 109.5
H24B C24 H24C 109.5
C22 C25 H25A 109.5
C22 C25 H25B 109.5
H25A C25 H25B 109.5
C22 C25 H25C 109.5
H25A C25 H25C 109.5
H25B C25 H25C 109.5
C27 C26 C31 120.5(8)
C27 C26 N1 120.5(8)
C31 C26 N1 118.2(8)
C26 C27 C28 117.4(10)
C26 C27 C35 121.5(9)
C28 C27 C35 121.0(10)
C29 C28 C27 122.8(11)
C29 C28 H28 118.6
C27 C28 H28 118.6
C28 C29 C30 119.5(11)
C28 C29 H29 120.3
C30 C29 H29 120.3
C31 C30 C29 120.5(11)
C31 C30 H30 119.8
C29 C30 H30 119.8
C30 C31 C26 119.2(10)
C30 C31 C32 118.7(10)
C26 C31 C32 122.1(8)
C33 C32 C34 110.6(9)
C33 C32 C31 110.7(9)
C34 C32 C31 113.5(8)
C33 C32 H32 107.3
C34 C32 H32 107.3
C31 C32 H32 107.3
C32 C33 H33A 109.5
C32 C33 H33B 109.5
H33A C33 H33B 109.5
C32 C33 H33C 109.5
H33A C33 H33C 109.5
H33B C33 H33C 109.5
C32 C34 H34A 109.5
C32 C34 H34B 109.5
H34A C34 H34B 109.5
C32 C34 H34C 109.5
H34A C34 H34C 109.5
H34B C34 H34C 109.5
C37 C35 C27 113.5(12)
C37 C35 C36 106.5(11)
C27 C35 C36 112.2(15)
C37 C35 H35 108.2
C27 C35 H35 108.2
C36 C35 H35 108.2
C35 C36 H36A 109.5
C35 C36 H36B 109.5
H36A C36 H36B 109.5
C35 C36 H36C 109.5
H36A C36 H36C 109.5
H36B C36 H36C 109.5
C35 C37 H37A 109.5
C35 C37 H37B 109.5
H37A C37 H37B 109.5
C35 C37 H37C 109.5
H37A C37 H37C 109.5
H37B C37 H37C 109.5
C62 C61 N4 123.5(15)
C62 C61 H61A 106.5
N4 C61 H61A 106.5
C62 C61 H61B 106.5
N4 C61 H61B 106.5
H61A C61 H61B 106.5
O1 C62 C61 112.1(13)
O1 C62 H62A 109.2
C61 C62 H62A 109.2
O1 C62 H62B 109.2
C61 C62 H62B 109.2
H62A C62 H62B 107.9
C64 C63 O1 116.5(15)
C64 C63 H63A 108.2
O1 C63 H63A 108.2
C64 C63 H63B 108.2
O1 C63 H63B 108.2
H63A C63 H63B 107.3
C63 C64 O2 115.5(16)
C63 C64 H64A 108.4
O2 C64 H64A 108.4
C63 C64 H64B 108.4
O2 C64 H64B 108.4
H64A C64 H64B 107.5
O2 C65 C66 109.1(15)
O2 C65 H65A 109.9
C66 C65 H65A 109.9
O2 C65 H65B 109.9
C66 C65 H65B 109.9
H65A C65 H65B 108.3
C65 C66 N3 127(2)
C65 C66 H66A 105.6
N3 C66 H66A 105.6
C65 C66 H66B 105.6
N3 C66 H66B 105.6
H66A C66 H66B 106.1
C72 C71 N4 114.2(18)
C72 C71 H71A 108.7
N4 C71 H71A 108.7
C72 C71 H71B 108.7
N4 C71 H71B 108.7
H71A C71 H71B 107.6
O3 C72 C71 109.5(15)
O3 C72 H72A 109.8
C71 C72 H72A 109.8
O3 C72 H72B 109.8
C71 C72 H72B 109.8
H72A C72 H72B 108.2
C74 C73 O3 94.1(13)
C74 C73 H73A 112.9
O3 C73 H73A 112.9
C74 C73 H73B 112.9
O3 C73 H73B 112.9
H73A C73 H73B 110.3
C73 C74 O4 123.1(15)
C73 C74 H74A 106.5
O4 C74 H74A 106.5
C73 C74 H74B 106.5
O4 C74 H74B 106.5
H74A C74 H74B 106.5
O4 C75 C76 107.8(13)
O4 C75 H75A 110.1
C76 C75 H75A 110.1
O4 C75 H75B 110.1
C76 C75 H75B 110.1
H75A C75 H75B 108.5
C75 C76 N3 116.0(16)
C75 C76 H76A 108.3
N3 C76 H76A 108.3
C75 C76 H76B 108.3
N3 C76 H76B 108.3
H76A C76 H76B 107.4
C82 C81 N4 124.2(16)
C82 C81 H81A 106.3
N4 C81 H81A 106.3
C82 C81 H81B 106.3
N4 C81 H81B 106.3
H81A C81 H81B 106.4
O5 C82 C81 110.3(12)
O5 C82 H82A 109.6
C81 C82 H82A 109.6
O5 C82 H82B 109.6
C81 C82 H82B 109.6
H82A C82 H82B 108.1
C84 C83 O5 115.4(13)
C84 C83 H83A 108.4
O5 C83 H83A 108.4
C84 C83 H83B 108.4
O5 C83 H83B 108.4
H83A C83 H83B 107.5
C83 C84 O6 104.3(13)
C83 C84 H84A 110.9
O6 C84 H84A 110.9
C83 C84 H84B 110.9
O6 C84 H84B 110.9
H84A C84 H84B 108.9
O6 C85 C86 107.0(14)
O6 C85 H85A 110.3
C86 C85 H85A 110.3
O6 C85 H85B 110.3
C86 C85 H85B 110.3
H85A C85 H85B 108.6
C85 C86 N3 116.0(19)
C85 C86 H86A 108.3
N3 C86 H86A 108.3
C85 C86 H86B 108.3
N3 C86 H86B 108.3
H86A C86 H86B 107.4
C92 C91 H91A 109.5
C92 C91 H91B 109.5
H91A C91 H91B 109.5
C92 C91 H91C 109.5
H91A C91 H91C 109.5
H91B C91 H91C 109.5
C91 C92 O7 113.7(18)
C91 C92 H92A 108.8
O7 C92 H92A 108.8
C91 C92 H92B 108.8
O7 C92 H92B 108.8
H92A C92 H92B 107.7
C92 O7 C93 113.2(18)
C94 C93 O7 114.5(18)
C94 C93 H93A 108.6
O7 C93 H93A 108.6
C94 C93 H93B 108.6
O7 C93 H93B 108.6
H93A C93 H93B 107.6
C93 C94 H94A 109.5
C93 C94 H94B 109.5
H94A C94 H94B 109.5
C93 C94 H94C 109.5
H94A C94 H94C 109.5
H94B C94 H94C 109.5
C92B C91B H91D 109.5
C92B C91B H91E 109.5
H91D C91B H91E 109.5
C92B C91B H91F 109.5
H91D C91B H91F 109.5
H91E C91B H91F 109.5
C91B C92B O7B 117(2)
C91B C92B H92C 108.0
O7B C92B H92C 108.0
C91B C92B H92D 108.0
O7B C92B H92D 108.0
H92C C92B H92D 107.2
C92B O7B C93B 112.7(18)
C94B C93B O7B 113.3(18)
C94B C93B H93C 108.9
O7B C93B H93C 108.9
C94B C93B H93D 108.9
O7B C93B H93D 108.9
H93C C93B H93D 107.7
C93B C94B H94D 109.5
C93B C94B H94E 109.5
H94D C94B H94E 109.5
C93B C94B H94F 109.5
H94D C94B H94F 109.5
H94E C94B H94F 109.5
O1 K1 O2 61.8(3)
O1 K1 O6 131.6(3)
O2 K1 O6 95.3(4)
O1 K1 O3 108.5(3)
O2 K1 O3 148.1(4)
O6 K1 O3 110.8(4)
O1 K1 O4 133.3(3)
O2 K1 O4 106.2(4)
O6 K1 O4 92.5(3)
O3 K1 O4 56.3(3)
O1 K1 O5 93.7(3)
O2 K1 O5 116.6(4)
O6 K1 O5 57.2(3)
O3 K1 O5 93.4(3)
O4 K1 O5 128.2(3)
O1 K1 N3 125.1(4)
O2 K1 N3 63.9(4)
O6 K1 N3 60.7(4)
O3 K1 N3 112.8(4)
O4 K1 N3 57.7(4)
O5 K1 N3 117.7(3)
O1 K1 N4 62.0(4)
O2 K1 N4 123.4(4)
O6 K1 N4 117.3(4)
O3 K1 N4 60.5(3)
O4 K1 N4 116.3(3)
O5 K1 N4 61.5(3)
N3 K1 N4 172.5(5)
C21 N1 C26 129.2(8)
C4 N2 C9 128.4(8)
C66 N3 C76 118.1(17)
C66 N3 C86 105.6(17)
C76 N3 C86 118.8(16)
C66 N3 K1 98.2(11)
C76 N3 K1 107.9(9)
C86 N3 K1 105.7(11)
C71 N4 C61 125.3(17)
C71 N4 C81 106.6(15)
C61 N4 C81 114.4(14)
C71 N4 K1 103.7(10)
C61 N4 K1 100.4(9)
C81 N4 K1 103.3(9)
S3 Ni1 S2 78.06(12)
S3 Ni1 S4 179.25(15)
S2 Ni1 S4 101.48(11)
S3 Ni1 S5 102.82(12)
S2 Ni1 S5 176.75(13)
S4 Ni1 S5 77.67(10)
C62 O1 C63 116.7(12)
C62 O1 K1 124.4(10)
C63 O1 K1 114.4(9)
C65 O2 C64 115.0(15)
C65 O2 K1 112.4(14)
C64 O2 K1 111.1(9)
C72 O3 C73 97.5(13)
C72 O3 K1 110.2(12)
C73 O3 K1 119.5(10)
C75 O4 C74 119.7(12)
C75 O4 K1 121.2(11)
C74 O4 K1 109.2(8)
C82 O5 C83 111.9(10)
C82 O5 K1 115.0(9)
C83 O5 K1 111.8(8)
C85 O6 C84 106.9(13)
C85 O6 K1 111.4(12)
C84 O6 K1 118.5(9)
C1 S2 Ni1 87.9(4)
C1 S3 Ni1 88.4(4)
C2 S4 Ni1 84.4(3)
C2 S5 Ni1 84.7(3)
C6 C8 H8A 109.5
C6 C8 H8B 109.5
H8A C8 H8B 109.5
C6 C8 H8C 109.5
H8A C8 H8C 109.5
H8B C8 H8C 109.5

loop_
_geom_bond_atom_site_label_1
_geom_bond_atom_site_label_2
_geom_bond_distance
C1 S1 1.662(11)
C1 S3 1.719(11)
C1 S2 1.721(11)
C2 C3 1.543(11)
C2 S5 1.662(9)
C2 S4 1.682(9)
C3 C4 1.541(13)
C3 C21 1.552(11)
C3 H3 1.0000
C4 N2 1.271(10)
C4 C6 1.549(12)
C5 C6 1.530(14)
C5 H5A 0.9800
C5 H5B 0.9800
C5 H5C 0.9800
C6 C7 1.530(15)
C6 C8 1.547(14)
C7 H7A 0.9800
C7 H7B 0.9800
C7 H7C 0.9800
C9 C10 1.398(13)
C9 C17 1.407(13)
C9 N2 1.427(11)
C10 C14 1.397(13)
C10 C11 1.516(13)
C11 C12 1.516(15)
C11 C13 1.546(14)
C11 H11 1.0000
C12 H12A 0.9800
C12 H12B 0.9800
C12 H12C 0.9800
C13 H13A 0.9800
C13 H13B 0.9800
C13 H13C 0.9800
C14 C15 1.385(15)
C14 H14 0.9500
C15 C16 1.387(17)
C15 H15 0.9500
C16 C17 1.391(15)
C16 H16 0.9500
C17 C18 1.519(15)
C18 C20 1.497(19)
C18 C19 1.527(18)
C18 H18 1.0000
C19 H19A 0.9800
C19 H19B 0.9800
C19 H19C 0.9800
C20 H20A 0.9800
C20 H20B 0.9800
C20 H20C 0.9800
C21 N1 1.255(10)
C21 C22 1.564(12)
C22 C24 1.514(14)
C22 C23 1.514(13)
C22 C25 1.551(13)
C23 H23A 0.9800
C23 H23B 0.9800
C23 H23C 0.9800
C24 H24A 0.9800
C24 H24B 0.9800
C24 H24C 0.9800
C25 H25A 0.9800
C25 H25B 0.9800
C25 H25C 0.9800
C26 C27 1.408(13)
C26 C31 1.422(14)
C26 N1 1.425(11)
C27 C28 1.404(14)
C27 C35 1.495(17)
C28 C29 1.347(18)
C28 H28 0.9500
C29 C30 1.419(17)
C29 H29 0.9500
C30 C31 1.371(13)
C30 H30 0.9500
C31 C32 1.528(14)
C32 C33 1.517(14)
C32 C34 1.536(15)
C32 H32 1.0000
C33 H33A 0.9800
C33 H33B 0.9800
C33 H33C 0.9800
C34 H34A 0.9800
C34 H34B 0.9800
C34 H34C 0.9800
C35 C37 1.485(19)
C35 C36 1.51(2)
C35 H35 1.0000
C36 H36A 0.9800
C36 H36B 0.9800
C36 H36C 0.9800
C37 H37A 0.9800
C37 H37B 0.9800
C37 H37C 0.9800
C61 C62 1.454(8)
C61 N4 1.514(14)
C61 H61A 0.9900
C61 H61B 0.9900
C62 O1 1.284(14)
C62 H62A 0.9900
C62 H62B 0.9900
C63 C64 1.367(13)
C63 O1 1.431(13)
C63 H63A 0.9900
C63 H63B 0.9900
C64 O2 1.373(13)
C64 H64A 0.9900
C64 H64B 0.9900
C65 O2 1.349(16)
C65 C66 1.424(15)
C65 H65A 0.9900
C65 H65B 0.9900
C66 N3 1.462(15)
C66 H66A 0.9900
C66 H66B 0.9900
C71 C72 1.454(15)
C71 N4 1.498(16)
C71 H71A 0.9900
C71 H71B 0.9900
C72 O3 1.305(14)
C72 H72A 0.9900
C72 H72B 0.9900
C73 C74 1.383(13)
C73 O3 1.459(13)
C73 H73A 0.9900
C73 H73B 0.9900
C74 O4 1.439(12)
C74 H74A 0.9900
C74 H74B 0.9900
C75 O4 1.307(14)
C75 C76 1.455(14)
C75 H75A 0.9900
C75 H75B 0.9900
C76 N3 1.484(13)
C76 H76A 0.9900
C76 H76B 0.9900
C81 C82 1.410(13)
C81 N4 1.519(14)
C81 H81A 0.9900
C81 H81B 0.9900
C82 O5 1.371(13)
C82 H82A 0.9900
C82 H82B 0.9900
C83 C84 1.382(13)
C83 O5 1.403(12)
C83 H83A 0.9900
C83 H83B 0.9900
C84 O6 1.457(13)
C84 H84A 0.9900
C84 H84B 0.9900
C85 O6 1.340(14)
C85 C86 1.476(14)
C85 H85A 0.9900
C85 H85B 0.9900
C86 N3 1.516(15)
C86 H86A 0.9900
C86 H86B 0.9900
C91 C92 1.35(3)
C91 H91A 0.9800
C91 H91B 0.9800
C91 H91C 0.9800
C92 O7 1.341(19)
C92 H92A 0.9900
C92 H92B 0.9900
O7 C93 1.340(19)
C93 C94 1.34(3)
C93 H93A 0.9900
C93 H93B 0.9900
C94 H94A 0.9800
C94 H94B 0.9800
C94 H94C 0.9800
C91B C92B 1.32(3)
C91B H91D 0.9800
C91B H91E 0.9800
C91B H91F 0.9800
C92B O7B 1.33(2)
C92B H92C 0.9900
C92B H92D 0.9900
O7B C93B 1.35(2)
C93B C94B 1.35(3)
C93B H93C 0.9900
C93B H93D 0.9900
C94B H94D 0.9800
C94B H94E 0.9800
C94B H94F 0.9800
K1 O1 2.723(9)
K1 O2 2.817(11)
K1 O6 2.856(10)
K1 O3 2.880(10)
K1 O4 2.921(9)
K1 O5 2.918(8)
K1 N3 3.001(17)
K1 N4 3.041(14)
Ni1 S3 2.169(3)
Ni1 S2 2.183(3)
Ni1 S4 2.223(3)
Ni1 S5 2.229(3)
C8 H8A 0.9800
C8 H8B 0.9800
C8 H8C 0.9800
